data_4029819
loop_
_publ_author_name
'Arora, Kapildev K.'
'Pedireddi, V. R.'

_publ_section_title
;
 A rational study of crystal engineering of supramolecular assemblies of
 1,2,4,5-benzenetetracarboxylic acid.
;
_journal_issue 24
_journal_name_full 'The Journal of organic chemistry'
_journal_page_first 9177
_journal_page_last 9185
_journal_paper_doi 10.1021/jo034434z
_journal_volume 68
_journal_year 2003
_chemical_formula_moiety (C10H6O8):(C12H8N2):(H2O)
_chemical_formula_sum 'C22 H16 N2 O9'
_chemical_formula_weight 452.37
_chemical_name_systematic
; 
 ? 
;
_space_group_IT_number 2
_symmetry_cell_setting triclinic
_symmetry_space_group_name_Hall '-P 1'
_symmetry_space_group_name_H-M 'P -1'
_atom_sites_solution_hydrogens geom
_atom_sites_solution_primary direct
_atom_sites_solution_secondary difmap
_audit_creation_method SHELXL-97
_cell_angle_alpha 94.85(1)
_cell_angle_beta 92.10(1)
_cell_angle_gamma 94.63(1)
_cell_formula_units_Z 2
_cell_length_a 8.001(1)
_cell_length_b 9.822(2)
_cell_length_c 12.257(2)
_cell_measurement_temperature 293(2)
_cell_volume 955.7(3)
_computing_cell_refinement SMART
_computing_data_collection SMART
_computing_data_reduction SAINTPLUS
_computing_structure_refinement 'SHELXTL (Sheldrick, 1997)'
_computing_structure_solution 'SHELXTL (Sheldrick, 1990)'
_diffrn_ambient_temperature 293(2)
_diffrn_measured_fraction_theta_full 0.989
_diffrn_measured_fraction_theta_max 0.989
_diffrn_measurement_device_type 'Bruker APEX CCD Area detector'
_diffrn_radiation_monochromator graphite
_diffrn_radiation_source 'fine-focus sealed tube'
_diffrn_radiation_type MoK\a
_diffrn_radiation_wavelength 0.71073
_diffrn_reflns_av_R_equivalents 0.0481
_diffrn_reflns_av_sigmaI/netI 0.0378
_diffrn_reflns_limit_h_max 6
_diffrn_reflns_limit_h_min -8
_diffrn_reflns_limit_k_max 10
_diffrn_reflns_limit_k_min -10
_diffrn_reflns_limit_l_max 13
_diffrn_reflns_limit_l_min -13
_diffrn_reflns_number 4124
_diffrn_reflns_theta_full 23.29
_diffrn_reflns_theta_max 23.29
_diffrn_reflns_theta_min 1.67
_exptl_absorpt_coefficient_mu 0.124
_exptl_crystal_colour Colorless
_exptl_crystal_density_diffrn 1.572
_exptl_crystal_density_method 'not measured'
_exptl_crystal_description 'Rectangular block'
_exptl_crystal_F_000 468
_exptl_crystal_size_max 0.35
_exptl_crystal_size_mid 0.18
_exptl_crystal_size_min 0.10
_refine_diff_density_max 0.366
_refine_diff_density_min -0.440
_refine_diff_density_rms 0.094
_refine_ls_extinction_coef 0.056(9)
_refine_ls_extinction_expression Fc^*^=kFc[1+0.001xFc^2^\l^3^/sin(2\q)]^-1/4^
_refine_ls_extinction_method SHELXL
_refine_ls_goodness_of_fit_ref 1.012
_refine_ls_hydrogen_treatment mixed
_refine_ls_matrix_type full
_refine_ls_number_parameters 363
_refine_ls_number_reflns 2723
_refine_ls_number_restraints 0
_refine_ls_restrained_S_all 1.012
_refine_ls_R_factor_all 0.0702
_refine_ls_R_factor_gt 0.0658
_refine_ls_shift/su_max 0.000
_refine_ls_shift/su_mean 0.000
_refine_ls_structure_factor_coef Fsqd
_refine_ls_weighting_details 'calc w=1/[\s^2^(Fo^2^)+(0.1433P)^2^+0.2253P] where P=(Fo^2^+2Fc^2^)/3'
_refine_ls_weighting_scheme calc
_refine_ls_wR_factor_gt 0.1704
_refine_ls_wR_factor_ref 0.1762
_reflns_number_gt 2460
_reflns_number_total 2723
_reflns_threshold_expression >2sigma(I)
_cod_data_source_file 2a.cif
_cod_data_source_block 2a
_cod_depositor_comments
;
The following automatic conversions were performed:

'_symmetry_cell_setting' value 'Triclinic' changed to 'triclinic'
according to
/usr/data/users/saulius/automatic-downloads/retrospective/ACS/lib/dictionaries/cif_core.dic
dictionary named 'cif_core.dic' version 2.4.2 from 2011-04-26.

Automatic conversion script
Id: cif_fix_values 2281 2013-09-26 08:29:07Z andrius 
;
_cod_original_sg_symbol_H-M P-1
_cod_database_code 4029819

loop_
_symmetry_equiv_pos_as_xyz
'x, y, z'
'-x, -y, -z'

loop_
_atom_site_label
_atom_site_type_symbol
_atom_site_fract_x
_atom_site_fract_y
_atom_site_fract_z
_atom_site_U_iso_or_equiv
_atom_site_adp_type
_atom_site_occupancy
_atom_site_symmetry_multiplicity
_atom_site_calc_flag
C1 C 0.0741(3) 0.5244(3) 0.2460(2) 0.0354(6) Uani 1 1 d
C2 C -0.0024(3) 0.3933(3) 0.2319(2) 0.0371(6) Uani 1 1 d
C3 C 0.0131(3) 0.3085(3) 0.3135(2) 0.0349(6) Uani 1 1 d
C4 C 0.1247(4) 0.2709(3) 0.4999(2) 0.0395(7) Uani 1 1 d
C5 C 0.2172(4) 0.3183(3) 0.5901(2) 0.0448(7) Uani 1 1 d
C6 C 0.3993(4) 0.5061(3) 0.6948(2) 0.0472(8) Uani 1 1 d
C7 C 0.4710(4) 0.6363(4) 0.7002(2) 0.0519(8) Uani 1 1 d
C8 C 0.4417(4) 0.7166(3) 0.6143(2) 0.0492(8) Uani 1 1 d
C9 C 0.2800(3) 0.5409(2) 0.51827(19) 0.0318(6) Uani 1 1 d
C10 C 0.1825(3) 0.4880(2) 0.42152(19) 0.0281(6) Uani 1 1 d
C11 C 0.1057(3) 0.3546(2) 0.4108(2) 0.0307(6) Uani 1 1 d
C12 C 0.2998(3) 0.4535(3) 0.6017(2) 0.0369(6) Uani 1 1 d
C21 C 0.2735(3) 0.8658(2) 0.03612(19) 0.0275(6) Uani 1 1 d
C22 C 0.2435(3) 0.9682(2) 0.11861(19) 0.0285(6) Uani 1 1 d
C23 C 0.2298(3) 1.1011(2) 0.09013(19) 0.0301(6) Uani 1 1 d
C24 C 0.2452(3) 1.1357(2) -0.01648(19) 0.0280(6) Uani 1 1 d
C25 C 0.2732(3) 1.0331(2) -0.09858(18) 0.0277(6) Uani 1 1 d
C26 C 0.2860(3) 0.9004(2) -0.07040(19) 0.0289(6) Uani 1 1 d
C27 C 0.3000(3) 0.7186(2) 0.05579(18) 0.0284(6) Uani 1 1 d
C28 C 0.2228(3) 0.9359(2) 0.23360(19) 0.0300(6) Uani 1 1 d
C29 C 0.2243(3) 1.2786(2) -0.04461(19) 0.0292(6) Uani 1 1 d
C30 C 0.2950(3) 1.0550(2) -0.21747(19) 0.0297(6) Uani 1 1 d
N1 N 0.1628(3) 0.5676(2) 0.33778(16) 0.0312(5) Uani 1 1 d
N2 N 0.3484(3) 0.6723(2) 0.52440(18) 0.0400(6) Uani 1 1 d
O1 O 0.2526(5) 0.9570(3) 0.4955(2) 0.0862(11) Uani 1 1 d
O271 O 0.2050(2) 0.62730(16) 0.00583(15) 0.0411(5) Uani 1 1 d
O272 O 0.4226(2) 0.69520(16) 0.11738(14) 0.0389(5) Uani 1 1 d
O281 O 0.2445(2) 1.04430(16) 0.30515(14) 0.0411(5) Uani 1 1 d
O282 O 0.1902(2) 0.82071(17) 0.25871(14) 0.0390(5) Uani 1 1 d
O291 O 0.2565(3) 1.37019(17) 0.04077(14) 0.0424(5) Uani 1 1 d
O292 O 0.1815(2) 1.30534(17) -0.13441(14) 0.0396(5) Uani 1 1 d
O301 O 0.1962(3) 0.99160(19) -0.28592(14) 0.0472(6) Uani 1 1 d
O302 O 0.4216(2) 1.13196(17) -0.24355(13) 0.0368(5) Uani 1 1 d
H01 H 0.242(5) 0.983(5) 0.566(4) 0.091(13) Uiso 1 1 d
H02 H 0.288(6) 0.886(5) 0.492(3) 0.086(14) Uiso 1 1 d
H1 H 0.067(4) 0.585(3) 0.194(2) 0.042(7) Uiso 1 1 d
H2 H -0.066(3) 0.366(3) 0.163(2) 0.038(7) Uiso 1 1 d
H3 H -0.039(3) 0.225(3) 0.304(2) 0.028(6) Uiso 1 1 d
H4 H 0.063(4) 0.184(3) 0.492(2) 0.045(8) Uiso 1 1 d
H5 H 0.232(4) 0.268(3) 0.655(3) 0.049(8) Uiso 1 1 d
H6 H 0.418(4) 0.461(3) 0.755(3) 0.056(9) Uiso 1 1 d
H7 H 0.539(5) 0.680(4) 0.761(3) 0.075(11) Uiso 1 1 d
H8 H 0.492(5) 0.808(4) 0.620(3) 0.078(11) Uiso 1 1 d
H11 H 0.219(4) 0.660(4) 0.348(3) 0.055(9) Uiso 1 1 d
H23 H 0.196(4) 1.170(3) 0.147(2) 0.042(7) Uiso 1 1 d
H26 H 0.308(3) 0.830(3) -0.127(2) 0.038(7) Uiso 1 1 d
H281 H 0.236(4) 1.014(3) 0.382(3) 0.059(9) Uiso 1 1 d
H291 H 0.244(5) 1.463(4) 0.015(3) 0.083(12) Uiso 1 1 d
H302 H 0.501(5) 1.209(4) -0.173(3) 0.074(10) Uiso 1 1 d

loop_
_atom_site_aniso_label
_atom_site_aniso_U_11
_atom_site_aniso_U_22
_atom_site_aniso_U_33
_atom_site_aniso_U_23
_atom_site_aniso_U_13
_atom_site_aniso_U_12
C1 0.0419(14) 0.0341(14) 0.0313(14) 0.0036(11) 0.0001(11) 0.0101(11)
C2 0.0397(14) 0.0356(15) 0.0349(14) -0.0048(11) -0.0009(11) 0.0056(11)
C3 0.0362(13) 0.0257(14) 0.0418(15) -0.0044(11) 0.0040(11) 0.0027(11)
C4 0.0518(15) 0.0253(14) 0.0433(16) 0.0055(11) 0.0061(12) 0.0099(12)
C5 0.0586(17) 0.0404(16) 0.0397(16) 0.0130(13) 0.0059(13) 0.0189(13)
C6 0.0502(16) 0.061(2) 0.0333(15) 0.0034(13) -0.0052(12) 0.0234(15)
C7 0.0464(16) 0.068(2) 0.0403(17) -0.0091(15) -0.0100(13) 0.0158(15)
C8 0.0442(15) 0.0461(18) 0.0543(19) -0.0098(14) -0.0071(13) 0.0042(14)
C9 0.0327(13) 0.0296(13) 0.0340(14) -0.0007(10) 0.0029(10) 0.0119(10)
C10 0.0324(12) 0.0255(13) 0.0284(12) 0.0028(10) 0.0044(10) 0.0118(10)
C11 0.0341(12) 0.0243(12) 0.0352(13) 0.0013(10) 0.0068(10) 0.0105(10)
C12 0.0421(14) 0.0410(16) 0.0304(13) 0.0042(11) 0.0032(11) 0.0193(12)
C21 0.0347(12) 0.0189(12) 0.0285(13) -0.0017(9) -0.0020(9) 0.0060(9)
C22 0.0374(13) 0.0208(12) 0.0278(13) 0.0012(9) 0.0013(9) 0.0072(9)
C23 0.0423(13) 0.0197(12) 0.0287(13) -0.0028(10) 0.0030(10) 0.0091(10)
C24 0.0363(12) 0.0202(12) 0.0280(12) 0.0007(9) 0.0000(9) 0.0074(9)
C25 0.0355(12) 0.0208(12) 0.0266(12) -0.0007(9) -0.0023(9) 0.0048(9)
C26 0.0422(13) 0.0192(12) 0.0250(12) -0.0033(10) -0.0003(10) 0.0071(10)
C27 0.0417(13) 0.0207(12) 0.0237(12) 0.0018(9) 0.0025(10) 0.0068(10)
C28 0.0409(13) 0.0200(13) 0.0291(13) -0.0011(10) 0.0001(10) 0.0071(10)
C29 0.0403(13) 0.0206(12) 0.0280(13) 0.0012(10) 0.0037(10) 0.0093(10)
C30 0.0428(14) 0.0178(12) 0.0283(13) -0.0013(9) -0.0027(10) 0.0070(10)
N1 0.0379(11) 0.0239(11) 0.0322(11) 0.0023(9) -0.0013(9) 0.0064(9)
N2 0.0443(12) 0.0338(12) 0.0405(13) -0.0031(9) -0.0028(10) 0.0034(10)
O1 0.185(3) 0.0492(15) 0.0310(13) 0.0047(10) 0.0085(15) 0.0487(18)
O271 0.0597(12) 0.0182(9) 0.0434(11) -0.0008(7) -0.0143(9) 0.0025(8)
O272 0.0490(11) 0.0238(9) 0.0439(11) 0.0024(8) -0.0098(8) 0.0094(8)
O281 0.0718(13) 0.0241(10) 0.0271(10) -0.0029(7) 0.0044(8) 0.0064(8)
O282 0.0600(12) 0.0242(10) 0.0330(10) 0.0045(7) 0.0037(8) 0.0025(8)
O291 0.0761(13) 0.0184(10) 0.0335(10) -0.0005(7) -0.0010(9) 0.0127(8)
O292 0.0581(11) 0.0296(10) 0.0335(11) 0.0056(7) -0.0023(8) 0.0168(8)
O301 0.0668(13) 0.0404(11) 0.0304(10) -0.0005(8) -0.0070(9) -0.0116(9)
O302 0.0439(10) 0.0362(10) 0.0303(9) 0.0042(7) 0.0000(7) 0.0034(8)

loop_
_atom_type_symbol
_atom_type_description
_atom_type_scat_dispersion_real
_atom_type_scat_dispersion_imag
_atom_type_scat_source
C C 0.0033 0.0016 'International Tables Vol C Tables 4.2.6.8 and 6.1.1.4'
H H 0.0000 0.0000 'International Tables Vol C Tables 4.2.6.8 and 6.1.1.4'
N N 0.0061 0.0033 'International Tables Vol C Tables 4.2.6.8 and 6.1.1.4'
O O 0.0106 0.0060 'International Tables Vol C Tables 4.2.6.8 and 6.1.1.4'

loop_
_geom_angle_atom_site_label_1
_geom_angle_atom_site_label_2
_geom_angle_atom_site_label_3
_geom_angle
N1 C1 C2 120.4(2)
N1 C1 H1 117.3(18)
C2 C1 H1 122.3(18)
C3 C2 C1 119.3(2)
C3 C2 H2 123.4(16)
C1 C2 H2 117.4(16)
C2 C3 C11 120.3(2)
C2 C3 H3 118.1(16)
C11 C3 H3 121.6(16)
C5 C4 C11 120.8(2)
C5 C4 H4 123.3(18)
C11 C4 H4 115.8(18)
C4 C5 C12 121.6(2)
C4 C5 H5 124.9(18)
C12 C5 H5 113.5(18)
C7 C6 C12 119.4(3)
C7 C6 H6 115(2)
C12 C6 H6 125(2)
C6 C7 C8 119.4(3)
C6 C7 H7 125(2)
C8 C7 H7 116(2)
N2 C8 C7 123.7(3)
N2 C8 H8 118(2)
C7 C8 H8 118(2)
N2 C9 C12 123.5(2)
N2 C9 C10 118.5(2)
C12 C9 C10 118.0(2)
N1 C10 C11 118.4(2)
N1 C10 C9 120.1(2)
C11 C10 C9 121.4(2)
C10 C11 C3 118.6(2)
C10 C11 C4 118.5(2)
C3 C11 C4 122.9(2)
C9 C12 C6 117.2(3)
C9 C12 C5 119.7(2)
C6 C12 C5 123.1(2)
C26 C21 C22 118.8(2)
C26 C21 C27 116.57(19)
C22 C21 C27 124.6(2)
C23 C22 C21 118.7(2)
C23 C22 C28 120.1(2)
C21 C22 C28 121.2(2)
C24 C23 C22 122.2(2)
C24 C23 H23 119.5(16)
C22 C23 H23 118.0(16)
C23 C24 C25 118.9(2)
C23 C24 C29 120.7(2)
C25 C24 C29 120.4(2)
C26 C25 C24 119.0(2)
C26 C25 C30 115.9(2)
C24 C25 C30 125.1(2)
C21 C26 C25 122.4(2)
C21 C26 H26 118.8(16)
C25 C26 H26 118.7(16)
O271 C27 O272 123.4(2)
O271 C27 C21 117.7(2)
O272 C27 C21 118.8(2)
O282 C28 O281 123.5(2)
O282 C28 C22 122.9(2)
O281 C28 C22 113.60(19)
O292 C29 O291 124.6(2)
O292 C29 C24 123.0(2)
O291 C29 C24 112.36(19)
O301 C30 O302 122.6(2)
O301 C30 C25 118.3(2)
O302 C30 C25 118.91(19)
C1 N1 C10 123.0(2)
C1 N1 H11 120.6(19)
C10 N1 H11 116.4(19)
C8 N2 C9 116.7(2)
H01 O1 H02 108(4)
C28 O281 H281 109.2(18)
C29 O291 H291 107(2)
C30 O302 H302 119.8(16)

loop_
_geom_bond_atom_site_label_1
_geom_bond_atom_site_label_2
_geom_bond_distance
C1 N1 1.327(3)
C1 C2 1.374(4)
C1 H1 0.91(3)
C2 C3 1.363(4)
C2 H2 0.98(3)
C3 C11 1.402(4)
C3 H3 0.88(3)
C4 C5 1.336(4)
C4 C11 1.432(4)
C4 H4 0.95(3)
C5 C12 1.428(4)
C5 H5 0.98(3)
C6 C7 1.354(5)
C6 C12 1.404(4)
C6 H6 0.90(4)
C7 C8 1.392(5)
C7 H7 0.96(4)
C8 N2 1.330(4)
C8 H8 0.94(4)
C9 N2 1.355(3)
C9 C12 1.402(4)
C9 C10 1.431(3)
C10 N1 1.354(3)
C10 C11 1.395(3)
C21 C26 1.382(3)
C21 C22 1.406(3)
C21 C27 1.516(3)
C22 C23 1.391(3)
C22 C28 1.483(3)
C23 C24 1.385(3)
C23 H23 0.99(3)
C24 C25 1.400(3)
C24 C29 1.494(3)
C25 C26 1.387(3)
C25 C30 1.505(3)
C26 H26 0.97(3)
C27 O271 1.233(3)
C27 O272 1.263(3)
C28 O282 1.208(3)
C28 O281 1.317(3)
C29 O292 1.197(3)
C29 O291 1.324(3)
C30 O301 1.225(3)
C30 O302 1.281(3)
N1 H11 0.98(3)
O1 H01 0.89(5)
O1 H02 0.77(5)
O281 H281 1.02(3)
O291 H291 1.00(4)
O302 H302 1.22(4)
